data_7047959
loop_
_publ_author_name
'Nikolaevskaya, Elena N.'
'Saverina, Evgeniya A.'
'Starikova, Alyona A.'
'Farhati, Amel'
'Kiskin, Mikhail A.'
'Syroeshkin, Mikhail A.'
'Egorov, Mikhail P.'
'Jouikov, Viatcheslav V.'

_publ_section_title
;
 Halogen-free GeO<sub>2</sub> conversion: electrochemical reduction vs.
 complexation in (DTBC)<sub>2</sub>Ge[Py(CN)<sub>n</sub>] (n = 0&#x2026;2)
 complexes.
;
_journal_issue 47
_journal_name_full 'Dalton transactions (Cambridge, England : 2003)'
_journal_page_first 17127
_journal_page_last 17133
_journal_paper_doi 10.1039/c8dt03397h
_journal_volume 47
_journal_year 2018
_chemical_formula_sum 'C54 H64 Ge N4 O4'
_chemical_formula_weight 905.68
_space_group_crystal_system monoclinic
_space_group_IT_number 14
_space_group_name_Hall '-P 2ybc'
_space_group_name_H-M_alt 'P 1 21/c 1'
_symmetry_space_group_name_Hall '-P 2ybc'
_symmetry_space_group_name_H-M 'P 1 21/c 1'
_atom_sites_solution_hydrogens geom
_audit_creation_method SHELXL-2014/6
_audit_update_record
;
2018-10-29 deposited with the CCDC.
2018-11-05 downloaded from the CCDC.
;
_cell_angle_alpha 90
_cell_angle_beta 94.243(2)
_cell_angle_gamma 90
_cell_formula_units_Z 2
_cell_length_a 15.0823(15)
_cell_length_b 22.183(2)
_cell_length_c 7.3630(8)
_cell_measurement_reflns_used 2599
_cell_measurement_temperature 150(2)
_cell_measurement_theta_max 23.29
_cell_measurement_theta_min 2.28
_cell_volume 2456.7(4)
_computing_structure_refinement 'SHELXL-2014/6 (Sheldrick, 2014)'
_diffrn_ambient_temperature 150(2)
_diffrn_measured_fraction_theta_full 1.000
_diffrn_measured_fraction_theta_max 0.998
_diffrn_measurement_device_type 'Bruker APEX-II CCD'
_diffrn_measurement_method '\f and \w scans'
_diffrn_radiation_type MoK\a
_diffrn_radiation_wavelength 0.71073
_diffrn_reflns_av_R_equivalents 0.1035
_diffrn_reflns_av_unetI/netI 0.1188
_diffrn_reflns_Laue_measured_fraction_full 1.000
_diffrn_reflns_Laue_measured_fraction_max 0.998
_diffrn_reflns_limit_h_max 19
_diffrn_reflns_limit_h_min -20
_diffrn_reflns_limit_k_max 29
_diffrn_reflns_limit_k_min -28
_diffrn_reflns_limit_l_max 9
_diffrn_reflns_limit_l_min -9
_diffrn_reflns_number 20699
_diffrn_reflns_point_group_measured_fraction_full 1.000
_diffrn_reflns_point_group_measured_fraction_max 0.998
_diffrn_reflns_theta_full 25.242
_diffrn_reflns_theta_max 28.282
_diffrn_reflns_theta_min 1.354
_diffrn_source 'fine-focus sealed tube'
_exptl_absorpt_coefficient_mu 0.672
_exptl_absorpt_correction_type none
_exptl_crystal_colour yellow
_exptl_crystal_density_diffrn 1.224
_exptl_crystal_description parallelograme
_exptl_crystal_F_000 960
_exptl_crystal_preparation Electrochemistry
_exptl_crystal_recrystallization_method 'Re-crystallisation from solvent: toluene'
_refine_diff_density_max 0.680
_refine_diff_density_min -0.871
_refine_diff_density_rms 0.144
_refine_ls_extinction_method none
_refine_ls_goodness_of_fit_ref 1.012
_refine_ls_hydrogen_treatment constr
_refine_ls_matrix_type full
_refine_ls_number_parameters 343
_refine_ls_number_reflns 6079
_refine_ls_number_restraints 161
_refine_ls_restrained_S_all 1.036
_refine_ls_R_factor_all 0.1010
_refine_ls_R_factor_gt 0.0513
_refine_ls_shift/su_max 0.001
_refine_ls_shift/su_mean 0.000
_refine_ls_structure_factor_coef Fsqd
_refine_ls_weighting_details 'w=1/[\s^2^(Fo^2^)+(0.0650P)^2^] where P=(Fo^2^+2Fc^2^)/3'
_refine_ls_weighting_scheme calc
_refine_ls_wR_factor_gt 0.1246
_refine_ls_wR_factor_ref 0.1605
_reflns_Friedel_coverage 0.000
_reflns_number_gt 3520
_reflns_number_total 6079
_reflns_threshold_expression 'I > 2\s(I)'
_cod_data_source_file c8dt03397h2.cif
_cod_data_source_block 2
_cod_depositor_comments 'Adding full bibliography for 7047959.cif.'
_cod_database_code 7047959
_shelx_space_group_comment
;
The symmetry employed for this shelxl refinement is uniquely defined
by the following loop, which should always be used as a source of
symmetry information in preference to the above space-group names.
They are only intended as comments.
;
_shelxl_version_number 2014/6

loop_
_space_group_symop_operation_xyz
'x, y, z'
'-x, y+1/2, -z+1/2'
'-x, -y, -z'
'x, -y-1/2, z-1/2'

loop_
_atom_site_label
_atom_site_type_symbol
_atom_site_fract_x
_atom_site_fract_y
_atom_site_fract_z
_atom_site_U_iso_or_equiv
_atom_site_adp_type
_atom_site_occupancy
_atom_site_site_symmetry_order
_atom_site_calc_flag
_atom_site_refinement_flags_posn
_atom_site_refinement_flags_adp
_atom_site_refinement_flags_occupancy
_atom_site_disorder_assembly
_atom_site_disorder_group
Ge1 Ge 1.0000 0.0000 1.0000 0.02003(15) Uani 1 2 d S . P . .
O1 O 1.10399(13) 0.00225(10) 0.8846(3) 0.0227(5) Uani 1 1 d . . . . .
O2 O 1.03726(13) 0.06602(9) 1.1366(3) 0.0211(5) Uani 1 1 d . . . . .
N1 N 0.93828(17) 0.05821(12) 0.7970(4) 0.0223(6) Uani 1 1 d . . . . .
C1 C 1.1562(2) 0.04824(14) 0.9553(4) 0.0211(7) Uani 1 1 d . . . . .
C2 C 1.1206(2) 0.08291(14) 1.0929(4) 0.0202(7) Uani 1 1 d . . . . .
C3 C 1.1690(2) 0.13046(14) 1.1752(4) 0.0240(7) Uani 1 1 d . . . . .
C4 C 1.2538(2) 0.14044(15) 1.1161(5) 0.0266(8) Uani 1 1 d . . . . .
H4A H 1.2884 0.1722 1.1713 0.032 Uiso 1 1 calc DR U . . .
C5 C 1.2911(2) 0.10634(15) 0.9802(5) 0.0286(8) Uani 1 1 d D U . . .
C6 C 1.2396(2) 0.05975(15) 0.8991(5) 0.0250(8) Uani 1 1 d . . . . .
H6A H 1.2622 0.0361 0.8054 0.030 Uiso 1 1 calc DR U . . .
C7 C 1.1317(2) 0.16997(15) 1.3244(5) 0.0250(8) Uani 1 1 d . . . . .
C8 C 1.1200(3) 0.13140(16) 1.4958(5) 0.0335(9) Uani 1 1 d . . . . .
H8A H 1.0802 0.0975 1.4638 0.050 Uiso 1 1 calc R U . . .
H8B H 1.1780 0.1159 1.5433 0.050 Uiso 1 1 calc R U . . .
H8C H 1.0945 0.1563 1.5888 0.050 Uiso 1 1 calc R U . . .
C9 C 1.0397(2) 0.19645(16) 1.2563(5) 0.0306(8) Uani 1 1 d . . . . .
H9A H 0.9987 0.1635 1.2206 0.046 Uiso 1 1 calc R U . . .
H9B H 1.0156 0.2199 1.3541 0.046 Uiso 1 1 calc R U . . .
H9C H 1.0466 0.2226 1.1511 0.046 Uiso 1 1 calc R U . . .
C10 C 1.1945(2) 0.22256(16) 1.3793(5) 0.0358(9) Uani 1 1 d . . . . .
H10A H 1.1689 0.2467 1.4739 0.054 Uiso 1 1 calc R U . . .
H10B H 1.2523 0.2066 1.4263 0.054 Uiso 1 1 calc R U . . .
H10C H 1.2023 0.2479 1.2727 0.054 Uiso 1 1 calc R U . . .
C11 C 1.3857(2) 0.11928(16) 0.9236(5) 0.0380(9) Uani 1 1 d D U . . .
C12 C 1.3781(4) 0.1374(3) 0.7178(8) 0.058(2) Uani 0.704(6) 1 d D U P A 1
H12A H 1.3415 0.1737 0.7011 0.087 Uiso 0.704(6) 1 calc R U P A 1
H12B H 1.4376 0.1453 0.6780 0.087 Uiso 0.704(6) 1 calc R U P A 1
H12C H 1.3505 0.1044 0.6454 0.087 Uiso 0.704(6) 1 calc R U P A 1
C13 C 1.4424(3) 0.0631(2) 0.9463(9) 0.0461(17) Uani 0.704(6) 1 d D U P A 1
H13A H 1.4123 0.0295 0.8808 0.069 Uiso 0.704(6) 1 calc R U P A 1
H13B H 1.5001 0.0703 0.8969 0.069 Uiso 0.704(6) 1 calc R U P A 1
H13C H 1.4516 0.0530 1.0759 0.069 Uiso 0.704(6) 1 calc R U P A 1
C14 C 1.4316(4) 0.1727(3) 1.0254(11) 0.065(2) Uani 0.704(6) 1 d D U P A 1
H14A H 1.3941 0.2087 1.0093 0.098 Uiso 0.704(6) 1 calc R U P A 1
H14B H 1.4408 0.1631 1.1553 0.098 Uiso 0.704(6) 1 calc DR U P A 1
H14C H 1.4892 0.1804 0.9763 0.098 Uiso 0.704(6) 1 calc R U P A 1
C12A C 1.4184(8) 0.0737(6) 0.7855(18) 0.056(4) Uani 0.296(6) 1 d D U P A 2
H12D H 1.4084 0.0326 0.8285 0.084 Uiso 0.296(6) 1 calc DR U P A 2
H12E H 1.3855 0.0797 0.6671 0.084 Uiso 0.296(6) 1 calc R U P A 2
H12F H 1.4820 0.0798 0.7732 0.084 Uiso 0.296(6) 1 calc R U P A 2
C13A C 1.4537(7) 0.1089(7) 1.0988(14) 0.053(4) Uani 0.296(6) 1 d D U P A 2
H13D H 1.4482 0.0675 1.1423 0.080 Uiso 0.296(6) 1 calc R U P A 2
H13E H 1.5146 0.1159 1.0658 0.080 Uiso 0.296(6) 1 calc R U P A 2
H13F H 1.4398 0.1371 1.1952 0.080 Uiso 0.296(6) 1 calc R U P A 2
C14A C 1.3989(8) 0.1842(4) 0.866(2) 0.051(4) Uani 0.296(6) 1 d D U P A 2
H14D H 1.3772 0.2114 0.9584 0.076 Uiso 0.296(6) 1 calc R U P A 2
H14E H 1.4623 0.1917 0.8551 0.076 Uiso 0.296(6) 1 calc R U P A 2
H14F H 1.3658 0.1916 0.7489 0.076 Uiso 0.296(6) 1 calc R U P A 2
C15 C 0.9195(2) 0.11616(16) 0.8328(5) 0.0312(9) Uani 1 1 d . . . . .
H15A H 0.9335 0.1311 0.9525 0.037 Uiso 1 1 calc R U . . .
C16 C 0.8809(2) 0.15478(16) 0.7029(5) 0.0348(9) Uani 1 1 d . . . . .
H16A H 0.8682 0.1954 0.7324 0.042 Uiso 1 1 calc R U . . .
C17 C 0.8610(2) 0.13285(16) 0.5284(5) 0.0286(8) Uani 1 1 d . . . . .
C18 C 0.8794(2) 0.07368(16) 0.4897(5) 0.0306(8) Uani 1 1 d . . . . .
H18A H 0.8660 0.0578 0.3711 0.037 Uiso 1 1 calc R U . . .
C19 C 0.9181(2) 0.03782(16) 0.6282(5) 0.0281(8) Uani 1 1 d . . . . .
H19A H 0.9308 -0.0031 0.6019 0.034 Uiso 1 1 calc R U . . .
C20 C 0.8229(2) 0.17211(17) 0.3859(6) 0.0365(9) Uani 1 1 d . . . . .
N2 N 0.7954(2) 0.20256(17) 0.2712(5) 0.0571(11) Uani 1 1 d . . . . .
C3S C 0.6944(5) 0.0801(3) 0.8401(10) 0.056(2) Uani 0.626(9) 1 d D U P B 1
H3SA H 0.7210 0.0717 0.9584 0.068 Uiso 0.626(9) 1 calc R U P B 1
C4S C 0.6803(5) 0.0336(3) 0.7133(10) 0.0515(19) Uani 0.626(9) 1 d D U P B 1
H4SA H 0.6978 -0.0062 0.7477 0.062 Uiso 0.626(9) 1 calc R U P B 1
C1S C 0.6298(5) 0.1482(3) 0.6197(13) 0.070(2) Uani 0.626(9) 1 d D U P B 1
C6S C 0.6172(5) 0.1018(3) 0.4926(10) 0.069(3) Uani 0.626(9) 1 d D U P B 1
H6SA H 0.5917 0.1103 0.3735 0.083 Uiso 0.626(9) 1 calc R U P B 1
C5S C 0.6418(5) 0.0434(3) 0.5397(10) 0.061(2) Uani 0.626(9) 1 d D U P B 1
H5SA H 0.6324 0.0112 0.4555 0.074 Uiso 0.626(9) 1 calc R U P B 1
C2S C 0.6701(5) 0.1368(3) 0.7941(11) 0.072(2) Uani 0.626(9) 1 d D U P B 1
H2SA H 0.6801 0.1688 0.8790 0.086 Uiso 0.626(9) 1 calc R U P B 1
C7S C 0.6048(7) 0.2123(4) 0.5658(17) 0.139(5) Uani 0.626(9) 1 d D U P B 1
H7SA H 0.6178 0.2391 0.6701 0.208 Uiso 0.626(9) 1 calc R U P B 1
H7SB H 0.6392 0.2251 0.4648 0.208 Uiso 0.626(9) 1 calc R U P B 1
H7SC H 0.5412 0.2142 0.5277 0.208 Uiso 0.626(9) 1 calc R U P B 1
C7SA C 0.616(2) 0.1491(12) 0.365(2) 0.34(2) Uiso 0.374(9) 1 d D . P B 2
H7SD H 0.6054 0.1126 0.2913 0.503 Uiso 0.374(9) 1 calc R U P B 2
H7SE H 0.5644 0.1761 0.3460 0.503 Uiso 0.374(9) 1 calc R U P B 2
H7SF H 0.6691 0.1697 0.3278 0.503 Uiso 0.374(9) 1 calc R U P B 2
C4SA C 0.6982(13) 0.1032(8) 0.9155(19) 0.116(8) Uiso 0.374(9) 1 d D . P B 2
H4SB H 0.7173 0.0924 1.0370 0.139 Uiso 0.374(9) 1 calc R U P B 2
C5SA C 0.6882(13) 0.0591(6) 0.779(2) 0.088(7) Uiso 0.374(9) 1 d D . P B 2
H5SB H 0.7081 0.0193 0.8055 0.106 Uiso 0.374(9) 1 calc R U P B 2
C2SA C 0.6448(9) 0.1756(5) 0.6958(18) 0.074(5) Uiso 0.374(9) 1 d D . P B 2
H2SB H 0.6312 0.2164 0.6662 0.089 Uiso 0.374(9) 1 calc R U P B 2
C1SA C 0.6289(12) 0.1322(6) 0.5636(17) 0.087(7) Uiso 0.374(9) 1 d D . P B 2
C6SA C 0.6500(13) 0.0721(6) 0.606(2) 0.099(7) Uiso 0.374(9) 1 d D . P B 2
H6SB H 0.6385 0.0411 0.5183 0.118 Uiso 0.374(9) 1 calc R U P B 2
C3SA C 0.6799(12) 0.1619(7) 0.8709(19) 0.137(9) Uiso 0.374(9) 1 d D . P B 2
H3SB H 0.6910 0.1930 0.9584 0.164 Uiso 0.374(9) 1 calc R U P B 2

loop_
_atom_site_aniso_label
_atom_site_aniso_U_11
_atom_site_aniso_U_22
_atom_site_aniso_U_33
_atom_site_aniso_U_23
_atom_site_aniso_U_13
_atom_site_aniso_U_12
Ge1 0.0206(2) 0.0171(2) 0.0231(3) -0.0038(2) 0.00652(18) -0.0027(2)
O1 0.0224(11) 0.0216(11) 0.0251(11) -0.0059(11) 0.0080(9) -0.0042(11)
O2 0.0195(11) 0.0190(12) 0.0256(12) -0.0058(10) 0.0073(10) -0.0060(10)
N1 0.0225(14) 0.0190(14) 0.0258(15) -0.0021(12) 0.0050(12) -0.0038(12)
C1 0.0238(17) 0.0177(17) 0.0218(17) -0.0001(14) 0.0010(14) -0.0005(14)
C2 0.0206(16) 0.0162(16) 0.0238(17) 0.0023(14) 0.0021(14) -0.0007(13)
C3 0.0274(18) 0.0197(17) 0.0246(18) 0.0024(14) -0.0005(15) -0.0007(14)
C4 0.0252(18) 0.0185(17) 0.035(2) 0.0019(16) -0.0038(15) -0.0048(14)
C5 0.0214(16) 0.0244(19) 0.040(2) 0.0055(16) 0.0055(15) -0.0002(14)
C6 0.0231(17) 0.0231(18) 0.0294(19) 0.0007(15) 0.0068(15) 0.0019(15)
C7 0.0326(19) 0.0181(17) 0.0246(18) -0.0025(14) 0.0037(15) -0.0069(15)
C8 0.045(2) 0.030(2) 0.025(2) 0.0006(17) 0.0051(17) -0.0099(18)
C9 0.039(2) 0.0228(18) 0.031(2) -0.0057(16) 0.0095(17) 0.0004(16)
C10 0.046(2) 0.029(2) 0.033(2) -0.0058(17) 0.0062(18) -0.0126(18)
C11 0.0221(17) 0.034(2) 0.060(2) 0.0025(17) 0.0120(16) -0.0041(15)
C12 0.033(3) 0.071(5) 0.073(4) 0.027(3) 0.021(3) 0.000(3)
C13 0.025(3) 0.043(3) 0.072(5) 0.005(3) 0.011(3) 0.004(2)
C14 0.035(3) 0.051(4) 0.112(6) -0.017(4) 0.017(4) -0.019(3)
C12A 0.036(7) 0.053(7) 0.082(8) -0.010(6) 0.020(6) -0.004(6)
C13A 0.024(5) 0.067(10) 0.069(6) 0.009(6) 0.007(5) -0.002(6)
C14A 0.030(7) 0.041(5) 0.082(10) 0.009(5) 0.015(7) -0.005(4)
C15 0.038(2) 0.0232(19) 0.032(2) -0.0088(16) 0.0024(17) 0.0004(17)
C16 0.040(2) 0.0204(19) 0.043(2) -0.0019(17) -0.0006(19) 0.0048(17)
C17 0.0259(18) 0.0237(19) 0.037(2) 0.0051(16) 0.0053(16) -0.0013(15)
C18 0.036(2) 0.032(2) 0.0243(19) 0.0006(16) 0.0046(16) -0.0032(17)
C19 0.0355(19) 0.0203(18) 0.0292(19) -0.0030(15) 0.0075(16) -0.0008(16)
C20 0.032(2) 0.030(2) 0.048(2) 0.0073(19) 0.0042(19) -0.0018(17)
N2 0.051(2) 0.049(2) 0.069(3) 0.026(2) -0.009(2) -0.0024(19)
C3S 0.034(4) 0.057(4) 0.083(5) 0.000(4) 0.035(3) -0.010(3)
C4S 0.038(4) 0.046(4) 0.074(4) 0.014(3) 0.024(3) 0.000(3)
C1S 0.021(4) 0.064(4) 0.128(6) 0.025(4) 0.034(3) 0.000(3)
C6S 0.032(4) 0.073(4) 0.103(6) 0.036(4) 0.017(4) 0.001(3)
C5S 0.037(4) 0.070(4) 0.079(4) 0.018(3) 0.019(3) 0.003(3)
C2S 0.031(4) 0.058(4) 0.131(6) 0.014(4) 0.032(4) -0.006(3)
C7S 0.105(9) 0.088(5) 0.226(13) 0.059(6) 0.034(8) 0.026(5)

loop_
_atom_type_symbol
_atom_type_description
_atom_type_scat_dispersion_real
_atom_type_scat_dispersion_imag
_atom_type_scat_source
C C 0.0033 0.0016 'International Tables Vol C Tables 4.2.6.8 and 6.1.1.4'
H H 0.0000 0.0000 'International Tables Vol C Tables 4.2.6.8 and 6.1.1.4'
N N 0.0061 0.0033 'International Tables Vol C Tables 4.2.6.8 and 6.1.1.4'
O O 0.0106 0.0060 'International Tables Vol C Tables 4.2.6.8 and 6.1.1.4'
Ge Ge 0.1547 1.8001 'International Tables Vol C Tables 4.2.6.8 and 6.1.1.4'

loop_
_geom_angle_atom_site_label_1
_geom_angle_atom_site_label_2
_geom_angle_atom_site_label_3
_geom_angle
_geom_angle_site_symmetry_1
_geom_angle_site_symmetry_3
O1 Ge1 O1 180.00(6) . 3_757
O1 Ge1 O2 90.32(9) . 3_757
O1 Ge1 O2 89.69(9) 3_757 3_757
O1 Ge1 O2 89.68(9) . .
O1 Ge1 O2 90.32(9) 3_757 .
O2 Ge1 O2 180.00(8) 3_757 .
O1 Ge1 N1 90.15(10) . .
O1 Ge1 N1 89.85(10) 3_757 .
O2 Ge1 N1 89.95(10) 3_757 .
O2 Ge1 N1 90.05(10) . .
O1 Ge1 N1 89.85(10) . 3_757
O1 Ge1 N1 90.15(10) 3_757 3_757
O2 Ge1 N1 90.05(10) 3_757 3_757
O2 Ge1 N1 89.95(10) . 3_757
N1 Ge1 N1 180.0 . 3_757
C1 O1 Ge1 109.32(19) . .
C2 O2 Ge1 109.70(18) . .
C19 N1 C15 117.9(3) . .
C19 N1 Ge1 120.2(2) . .
C15 N1 Ge1 121.8(2) . .
O1 C1 C6 122.5(3) . .
O1 C1 C2 116.2(3) . .
C6 C1 C2 121.3(3) . .
O2 C2 C3 124.3(3) . .
O2 C2 C1 115.1(3) . .
C3 C2 C1 120.7(3) . .
C2 C3 C4 116.5(3) . .
C2 C3 C7 122.1(3) . .
C4 C3 C7 121.4(3) . .
C3 C4 C5 124.0(3) . .
C6 C5 C4 117.6(3) . .
C6 C5 C11 121.1(3) . .
C4 C5 C11 121.2(3) . .
C1 C6 C5 120.0(3) . .
C10 C7 C3 111.6(3) . .
C10 C7 C8 108.1(3) . .
C3 C7 C8 109.6(3) . .
C10 C7 C9 108.4(3) . .
C3 C7 C9 110.4(3) . .
C8 C7 C9 108.7(3) . .
C13 C11 C14 110.5(4) . .
C14A C11 C12A 112.6(8) . .
C13 C11 C5 110.1(3) . .
C14A C11 C5 113.2(5) . .
C14 C11 C5 113.8(3) . .
C12A C11 C5 113.8(5) . .
C13 C11 C12 108.6(4) . .
C14 C11 C12 105.8(4) . .
C5 C11 C12 107.8(3) . .
C14A C11 C13A 105.6(7) . .
C12A C11 C13A 102.7(7) . .
C5 C11 C13A 107.8(5) . .
N1 C15 C16 122.7(3) . .
C15 C16 C17 118.4(3) . .
C18 C17 C16 119.6(3) . .
C18 C17 C20 119.9(3) . .
C16 C17 C20 120.5(3) . .
C17 C18 C19 118.4(3) . .
N1 C19 C18 123.0(3) . .
N2 C20 C17 177.8(4) . .
C2S C3S C4S 119.8(5) . .
C5S C4S C3S 122.3(5) . .
C6S C1S C2S 120.7(5) . .
C6S C1S C7S 119.9(8) . .
C2S C1S C7S 119.4(8) . .
C5S C6S C1S 120.1(5) . .
C4S C5S C6S 117.8(5) . .
C3S C2S C1S 119.3(6) . .
C3SA C4SA C5SA 118.9(6) . .
C6SA C5SA C4SA 121.9(6) . .
C1SA C2SA C3SA 122.5(6) . .
C2SA C1SA C6SA 119.0(6) . .
C2SA C1SA C7SA 121.0(12) . .
C6SA C1SA C7SA 117.6(11) . .
C5SA C6SA C1SA 118.2(6) . .
C4SA C3SA C2SA 119.1(6) . .

loop_
_geom_bond_atom_site_label_1
_geom_bond_atom_site_label_2
_geom_bond_distance
_geom_bond_site_symmetry_2
Ge1 O1 1.839(2) .
Ge1 O1 1.839(2) 3_757
Ge1 O2 1.841(2) 3_757
Ge1 O2 1.841(2) .
Ge1 N1 2.136(3) .
Ge1 N1 2.136(3) 3_757
O1 C1 1.367(4) .
O2 C2 1.372(4) .
N1 C19 1.336(4) .
N1 C15 1.346(4) .
C1 C6 1.377(4) .
C1 C2 1.409(4) .
C2 C3 1.396(4) .
C3 C4 1.399(4) .
C3 C7 1.543(5) .
C4 C5 1.404(5) .
C5 C6 1.400(4) .
C5 C11 1.543(4) .
C7 C10 1.538(4) .
C7 C8 1.545(5) .
C7 C9 1.555(4) .
C11 C13 1.515(5) .
C11 C14A 1.519(8) .
C11 C14 1.539(6) .
C11 C12A 1.541(8) .
C11 C12 1.563(6) .
C11 C13A 1.603(8) .
C15 C16 1.381(5) .
C16 C17 1.385(5) .
C17 C18 1.376(5) .
C17 C20 1.449(5) .
C18 C19 1.387(5) .
C20 N2 1.136(5) .
C3S C2S 1.347(7) .
C3S C4S 1.397(7) .
C4S C5S 1.382(7) .
C1S C6S 1.394(8) .
C1S C2S 1.403(7) .
C1S C7S 1.517(7) .
C6S C5S 1.384(7) .
C7SA C1SA 1.511(9) .
C4SA C3SA 1.366(8) .
C4SA C5SA 1.403(8) .
C5SA C6SA 1.391(8) .
C2SA C1SA 1.377(8) .
C2SA C3SA 1.391(8) .
C1SA C6SA 1.399(8) .
